data_4060676
loop_
_publ_author_name
'Eva Hevia'
'Julio P\'erez'
'V\'ictor Riera'
'Daniel Miguel'

_publ_section_title
;
 Reactivity of the Amido Complex [Re(NHpTol)(CO)3(bipy)] toward Neutral
 Organic Electrophiles
;
_journal_name_full Organometallics
_journal_page_first 257
_journal_page_last 263
_journal_paper_doi 10.1021/om020667p
_journal_volume 22
_journal_year 2003
_chemical_formula_sum 'C38 H34 N3 O5 Re'
_chemical_formula_weight 798.88
_chemical_name_systematic
; 
 ? 
;
_space_group_IT_number 2
_symmetry_cell_setting triclinic
_symmetry_space_group_name_Hall '-P 1'
_symmetry_space_group_name_H-M 'P -1'
_atom_sites_solution_hydrogens geom
_atom_sites_solution_primary direct
_atom_sites_solution_secondary difmap
_audit_creation_method SHELXL-97
_cell_angle_alpha 101.297(4)
_cell_angle_beta 90.510(4)
_cell_angle_gamma 99.202(4)
_cell_formula_units_Z 2
_cell_length_a 8.7734(17)
_cell_length_b 11.721(2)
_cell_length_c 16.512(3)
_cell_measurement_temperature 293(2)
_cell_volume 1642.2(6)
_computing_cell_refinement 'Bruker SMART'
_computing_data_collection 'Bruker SMART'
_computing_data_reduction 'Bruker SHELXTL'
_computing_molecular_graphics 'Bruker SHELXTL'
_computing_publication_material 'Bruker SHELXTL'
_computing_structure_refinement 'SHELXL-97 (Sheldrick, 1997)'
_computing_structure_solution 'SHELXS-97 (Sheldrick, 1990)'
_diffrn_ambient_temperature 293(2)
_diffrn_measured_fraction_theta_full 0.996
_diffrn_measured_fraction_theta_max 0.996
_diffrn_measurement_device_type 'CCD area detector'
_diffrn_measurement_method 'phi and omega scans'
_diffrn_radiation_monochromator graphite
_diffrn_radiation_source 'fine-focus sealed tube'
_diffrn_radiation_type MoK\a
_diffrn_radiation_wavelength 0.71073
_diffrn_reflns_av_R_equivalents 0.0413
_diffrn_reflns_av_sigmaI/netI 0.0696
_diffrn_reflns_limit_h_max 9
_diffrn_reflns_limit_h_min -9
_diffrn_reflns_limit_k_max 13
_diffrn_reflns_limit_k_min -12
_diffrn_reflns_limit_l_max 18
_diffrn_reflns_limit_l_min -18
_diffrn_reflns_number 10760
_diffrn_reflns_theta_full 23.32
_diffrn_reflns_theta_max 23.32
_diffrn_reflns_theta_min 1.26
_exptl_absorpt_coefficient_mu 3.749
_exptl_absorpt_correction_T_max 1.000000
_exptl_absorpt_correction_T_min 0.779172
_exptl_absorpt_correction_type SADABS
_exptl_crystal_colour YELLOW
_exptl_crystal_density_diffrn 1.616
_exptl_crystal_density_method 'not measured'
_exptl_crystal_description NEEDLE
_exptl_crystal_F_000 796
_exptl_crystal_size_max 0.04
_exptl_crystal_size_mid 0.08
_exptl_crystal_size_min 0.19
_refine_diff_density_max 0.777
_refine_diff_density_min -0.475
_refine_diff_density_rms 0.114
_refine_ls_extinction_method none
_refine_ls_goodness_of_fit_ref 1.004
_refine_ls_hydrogen_treatment mixed
_refine_ls_matrix_type full
_refine_ls_number_parameters 425
_refine_ls_number_reflns 4725
_refine_ls_number_restraints 0
_refine_ls_restrained_S_all 1.004
_refine_ls_R_factor_all 0.0464
_refine_ls_R_factor_gt 0.0324
_refine_ls_shift/su_max 0.034
_refine_ls_shift/su_mean 0.002
_refine_ls_structure_factor_coef Fsqd
_refine_ls_weighting_details 'calc w=1/[\s^2^(Fo^2^)+(0.0380P)^2^+0.0000P] where P=(Fo^2^+2Fc^2^)/3'
_refine_ls_weighting_scheme calc
_refine_ls_wR_factor_gt 0.0657
_refine_ls_wR_factor_ref 0.0875
_reflns_number_gt 3786
_reflns_number_total 4725
_reflns_threshold_expression >2sigma(I)
_cod_depositor_comments
;
The following automatic conversions were performed:
'_symmetry_cell_setting' value 'Triclinic' changed to 'triclinic'
according to '/home/saulius/struct/CIF-dictionaries/cif_core.dic'
dictionary named 'cif_core.dic' version 2.4.1 from 2010-06-29.

Automatic conversion script
Id: cif_fix_enum 1527 2010-12-29 10:47:43Z saulius 
;
_cod_original_sg_symbol_H-M P-1
_cod_database_code 4060676

loop_
_symmetry_equiv_pos_as_xyz
'x, y, z'
'-x, -y, -z'

loop_
_atom_site_label
_atom_site_type_symbol
_atom_site_fract_x
_atom_site_fract_y
_atom_site_fract_z
_atom_site_U_iso_or_equiv
_atom_site_adp_type
_atom_site_occupancy
_atom_site_symmetry_multiplicity
_atom_site_calc_flag
_atom_site_refinement_flags
Re1 Re 0.53556(4) 0.81843(3) 0.65214(2) 0.04334(13) Uani 1 1 d .
N1 N 0.7400(7) 0.7347(5) 0.6471(4) 0.0433(15) Uani 1 1 d .
N2 N 0.6949(7) 0.9248(5) 0.7519(4) 0.0429(15) Uani 1 1 d .
N3 N 0.4654(7) 0.7124(5) 0.7446(4) 0.0420(15) Uani 1 1 d .
C1 C 0.6119(9) 0.9102(7) 0.5746(6) 0.056(2) Uani 1 1 d .
O1 O 0.6541(8) 0.9643(6) 0.5241(4) 0.087(2) Uani 1 1 d .
C2 C 0.4121(10) 0.7153(8) 0.5661(5) 0.060(2) Uani 1 1 d .
O2 O 0.3374(8) 0.6504(6) 0.5123(4) 0.097(2) Uani 1 1 d .
C3 C 0.3686(10) 0.9054(8) 0.6691(5) 0.058(2) Uani 1 1 d .
O3 O 0.2732(7) 0.9634(6) 0.6784(4) 0.084(2) Uani 1 1 d .
C4 C 0.3897(8) 0.7521(7) 0.8113(4) 0.0446(19) Uani 1 1 d .
O4 O 0.3460(6) 0.8482(4) 0.8224(3) 0.0576(15) Uani 1 1 d .
C5 C 0.3580(9) 0.6764(6) 0.8766(5) 0.048(2) Uani 1 1 d .
H5 H 0.3881 0.5999 0.8538 0.058 Uiso 1 1 calc R
C11 C 0.7557(9) 0.6327(7) 0.5949(5) 0.057(2) Uani 1 1 d .
H11 H 0.6749 0.5965 0.5570 0.069 Uiso 1 1 calc R
C12 C 0.8836(10) 0.5806(8) 0.5952(6) 0.070(3) Uani 1 1 d .
H12 H 0.8903 0.5107 0.5585 0.084 Uiso 1 1 calc R
C13 C 1.0008(10) 0.6332(9) 0.6504(6) 0.077(3) Uani 1 1 d .
H13 H 1.0893 0.5991 0.6515 0.093 Uiso 1 1 calc R
C14 C 0.9910(9) 0.7361(8) 0.7047(6) 0.064(2) Uani 1 1 d .
H14 H 1.0721 0.7721 0.7424 0.077 Uiso 1 1 calc R
C15 C 0.8590(8) 0.7853(7) 0.7024(4) 0.0455(19) Uani 1 1 d .
C16 C 0.8339(9) 0.8929(6) 0.7585(5) 0.0452(19) Uani 1 1 d .
C17 C 0.9448(10) 0.9580(8) 0.8169(6) 0.070(3) Uani 1 1 d .
H17 H 1.0406 0.9349 0.8212 0.084 Uiso 1 1 calc R
C18 C 0.9115(12) 1.0564(9) 0.8681(6) 0.078(3) Uani 1 1 d .
H18 H 0.9861 1.1022 0.9064 0.094 Uiso 1 1 calc R
C19 C 0.7680(11) 1.0878(8) 0.8630(5) 0.069(3) Uani 1 1 d .
H19 H 0.7426 1.1532 0.8988 0.083 Uiso 1 1 calc R
C20 C 0.6638(10) 1.0206(7) 0.8040(5) 0.055(2) Uani 1 1 d .
H20 H 0.5670 1.0421 0.7998 0.066 Uiso 1 1 calc R
C31 C 0.4929(9) 0.5904(7) 0.7265(5) 0.055(2) Uani 1 1 d .
C32 C 0.4003(10) 0.5030(8) 0.6691(6) 0.069(3) Uani 1 1 d .
H32 H 0.3181 0.5227 0.6418 0.083 Uiso 1 1 calc R
C33 C 0.4273(11) 0.3895(8) 0.6521(6) 0.076(3) Uani 1 1 d .
H33 H 0.3631 0.3335 0.6136 0.091 Uiso 1 1 calc R
C34 C 0.5467(11) 0.3566(8) 0.6905(6) 0.070(3) Uani 1 1 d .
C35 C 0.6413(11) 0.4422(8) 0.7456(6) 0.074(3) Uani 1 1 d .
H35 H 0.7254 0.4222 0.7710 0.089 Uiso 1 1 calc R
C36 C 0.6151(10) 0.5569(8) 0.7641(5) 0.065(2) Uani 1 1 d .
H36 H 0.6804 0.6125 0.8023 0.078 Uiso 1 1 calc R
C37 C 0.5720(14) 0.2308(8) 0.6720(7) 0.109(4) Uani 1 1 d .
H37A H 0.6083 0.2122 0.6171 0.163 Uiso 1 1 calc R
H37B H 0.4764 0.1798 0.6762 0.163 Uiso 1 1 calc R
H37C H 0.6475 0.2199 0.7110 0.163 Uiso 1 1 calc R
C41 C 0.1877(9) 0.6524(8) 0.8943(5) 0.054(2) Uani 1 1 d .
C42 C 0.1101(12) 0.5377(9) 0.8820(6) 0.081(3) Uani 1 1 d .
H42 H 0.1610 0.4755 0.8602 0.098 Uiso 1 1 calc R
C43 C -0.0440(15) 0.5148(14) 0.9022(8) 0.120(5) Uani 1 1 d .
H43 H -0.0945 0.4374 0.8958 0.144 Uiso 1 1 calc R
C44 C -0.1197(14) 0.6041(17) 0.9308(8) 0.118(5) Uani 1 1 d .
H44 H -0.2230 0.5880 0.9435 0.142 Uiso 1 1 calc R
C45 C -0.0484(12) 0.7165(12) 0.9415(6) 0.086(3) Uani 1 1 d .
H45 H -0.1030 0.7780 0.9594 0.103 Uiso 1 1 calc R
C46 C 0.1081(10) 0.7405(8) 0.9257(5) 0.066(2) Uani 1 1 d .
H46 H 0.1590 0.8181 0.9368 0.079 Uiso 1 1 calc R
C51 C 0.4563(8) 0.7278(7) 0.9565(5) 0.0457(19) Uani 1 1 d .
C52 C 0.4615(10) 0.6586(8) 1.0149(6) 0.064(2) Uani 1 1 d .
H52 H 0.4043 0.5829 1.0054 0.076 Uiso 1 1 calc R
C53 C 0.5499(12) 0.6999(11) 1.0869(6) 0.082(3) Uani 1 1 d .
H53 H 0.5546 0.6511 1.1246 0.099 Uiso 1 1 calc R
C54 C 0.6319(11) 0.8132(11) 1.1037(6) 0.080(3) Uani 1 1 d .
H54 H 0.6895 0.8423 1.1530 0.096 Uiso 1 1 calc R
C55 C 0.6260(10) 0.8806(8) 1.0463(6) 0.068(2) Uani 1 1 d .
H55 H 0.6823 0.9566 1.0558 0.082 Uiso 1 1 calc R
C56 C 0.5380(10) 0.8383(8) 0.9741(5) 0.060(2) Uani 1 1 d .
H56 H 0.5346 0.8872 0.9362 0.072 Uiso 1 1 calc R
O91 O 0.0320(14) 0.3156(10) 0.5930(10) 0.174(4) Uani 1 1 d .
C92 C 0.018(2) 0.311(2) 0.6756(12) 0.179(9) Uani 1 1 d .
H92A H -0.0857 0.3223 0.6907 0.214 Uiso 1 1 calc R
H92B H 0.0887 0.3772 0.7076 0.214 Uiso 1 1 calc R
C93 C 0.015(2) 0.1313(17) 0.6210(17) 0.196(10) Uani 1 1 d .
H93A H -0.0825 0.0792 0.6227 0.235 Uiso 1 1 calc R
H93B H 0.0944 0.0826 0.6096 0.235 Uiso 1 1 calc R
C94 C 0.0039(18) 0.1928(17) 0.5530(10) 0.158(6) Uani 1 1 d .
H94A H 0.0811 0.1753 0.5128 0.189 Uiso 1 1 calc R
H94B H -0.0978 0.1711 0.5255 0.189 Uiso 1 1 calc R
C95 C 0.048(4) 0.205(3) 0.7000(14) 0.280(17) Uani 1 1 d .
H95A H 0.1544 0.2111 0.7190 0.336 Uiso 1 1 calc R
H95B H -0.0216 0.1818 0.7412 0.336 Uiso 1 1 calc R

loop_
_atom_site_aniso_label
_atom_site_aniso_U_11
_atom_site_aniso_U_22
_atom_site_aniso_U_33
_atom_site_aniso_U_23
_atom_site_aniso_U_13
_atom_site_aniso_U_12
Re1 0.04243(19) 0.0468(2) 0.0419(2) 0.00901(14) 0.00193(13) 0.01063(14)
N1 0.042(4) 0.045(4) 0.044(4) 0.006(3) 0.007(3) 0.012(3)
N2 0.045(4) 0.042(4) 0.041(4) 0.007(3) 0.004(3) 0.005(3)
N3 0.045(4) 0.035(4) 0.048(4) 0.006(3) 0.009(3) 0.013(3)
C1 0.040(5) 0.061(6) 0.066(6) 0.008(5) 0.000(4) 0.012(4)
O1 0.086(5) 0.103(5) 0.082(5) 0.051(4) 0.014(4) 0.009(4)
C2 0.062(6) 0.060(6) 0.059(6) 0.010(5) 0.002(5) 0.012(5)
O2 0.089(5) 0.103(6) 0.079(5) -0.010(4) -0.023(4) -0.005(4)
C3 0.055(5) 0.062(6) 0.054(5) 0.016(5) -0.011(4) -0.004(5)
O3 0.068(4) 0.091(5) 0.109(5) 0.033(4) 0.012(4) 0.046(4)
C4 0.044(5) 0.048(5) 0.039(5) 0.002(4) 0.005(4) 0.004(4)
O4 0.077(4) 0.044(3) 0.056(4) 0.005(3) 0.015(3) 0.026(3)
C5 0.056(5) 0.040(4) 0.049(5) 0.007(4) 0.010(4) 0.010(4)
C11 0.052(5) 0.058(6) 0.061(6) 0.008(5) 0.009(4) 0.009(5)
C12 0.058(6) 0.062(6) 0.084(7) -0.009(5) 0.018(5) 0.023(5)
C13 0.046(6) 0.087(7) 0.099(8) 0.004(6) 0.012(6) 0.028(5)
C14 0.046(5) 0.066(6) 0.079(7) 0.004(5) -0.001(5) 0.016(5)
C15 0.041(5) 0.053(5) 0.042(5) 0.011(4) 0.006(4) 0.005(4)
C16 0.045(5) 0.045(5) 0.044(5) 0.010(4) 0.006(4) 0.005(4)
C17 0.057(6) 0.072(6) 0.073(6) -0.003(5) -0.014(5) 0.007(5)
C18 0.072(7) 0.078(7) 0.069(7) -0.006(6) -0.012(5) -0.007(6)
C19 0.083(7) 0.054(6) 0.058(6) -0.012(5) 0.005(5) 0.002(5)
C20 0.061(5) 0.052(5) 0.052(5) 0.006(4) 0.012(5) 0.015(5)
C31 0.052(5) 0.063(6) 0.053(5) 0.013(5) 0.007(4) 0.012(5)
C32 0.057(6) 0.067(6) 0.080(7) 0.005(5) -0.016(5) 0.012(5)
C33 0.077(7) 0.047(6) 0.098(8) 0.006(5) -0.012(6) 0.010(5)
C34 0.069(6) 0.060(6) 0.089(7) 0.020(5) 0.021(6) 0.020(5)
C35 0.077(7) 0.066(7) 0.084(7) 0.022(6) -0.002(6) 0.018(6)
C36 0.067(6) 0.061(6) 0.068(6) 0.012(5) -0.004(5) 0.011(5)
C37 0.132(10) 0.065(7) 0.129(10) 0.013(7) -0.003(8) 0.027(7)
C41 0.055(5) 0.068(6) 0.035(5) 0.010(4) 0.000(4) -0.003(5)
C42 0.085(8) 0.077(7) 0.075(7) 0.013(6) -0.003(6) -0.004(6)
C43 0.071(9) 0.153(14) 0.119(11) 0.049(10) -0.016(8) -0.055(9)
C44 0.056(8) 0.209(18) 0.087(9) 0.041(11) 0.006(7) -0.001(10)
C45 0.067(7) 0.130(10) 0.056(6) 0.003(7) 0.007(5) 0.017(7)
C46 0.052(6) 0.083(7) 0.055(6) 0.000(5) 0.009(5) 0.004(5)
C51 0.046(5) 0.041(5) 0.050(5) 0.007(4) 0.011(4) 0.009(4)
C52 0.068(6) 0.061(6) 0.068(6) 0.026(5) 0.005(5) 0.013(5)
C53 0.083(7) 0.106(9) 0.069(7) 0.031(7) 0.001(6) 0.032(7)
C54 0.063(6) 0.112(9) 0.061(7) -0.004(7) 0.002(5) 0.032(7)
C55 0.071(6) 0.059(6) 0.068(7) 0.005(5) -0.006(5) 0.007(5)
C56 0.073(6) 0.062(6) 0.046(5) 0.008(4) 0.000(5) 0.015(5)
O91 0.218(12) 0.124(9) 0.189(12) 0.032(9) -0.028(10) 0.059(8)
C92 0.131(13) 0.27(3) 0.114(15) 0.007(17) 0.029(12) 0.010(15)
C93 0.148(14) 0.170(18) 0.32(3) 0.17(2) -0.040(18) 0.026(12)
C94 0.148(14) 0.157(15) 0.147(15) -0.029(13) 0.014(11) 0.034(12)
C95 0.41(4) 0.32(4) 0.14(2) 0.12(2) 0.00(2) 0.06(3)

loop_
_atom_type_symbol
_atom_type_description
_atom_type_scat_dispersion_real
_atom_type_scat_dispersion_imag
_atom_type_scat_source
C C 0.0033 0.0016 'International Tables Vol C Tables 4.2.6.8 and 6.1.1.4'
H H 0.0000 0.0000 'International Tables Vol C Tables 4.2.6.8 and 6.1.1.4'
N N 0.0061 0.0033 'International Tables Vol C Tables 4.2.6.8 and 6.1.1.4'
O O 0.0106 0.0060 'International Tables Vol C Tables 4.2.6.8 and 6.1.1.4'
Re Re -1.0185 7.2310 'International Tables Vol C Tables 4.2.6.8 and 6.1.1.4'

loop_
_geom_angle_atom_site_label_1
_geom_angle_atom_site_label_2
_geom_angle_atom_site_label_3
_geom_angle
C2 Re1 C1 88.4(4)
C2 Re1 C3 87.0(3)
C1 Re1 C3 88.8(3)
C2 Re1 N1 100.3(3)
C1 Re1 N1 92.2(3)
C3 Re1 N1 172.6(3)
C2 Re1 N3 94.3(3)
C1 Re1 N3 175.7(3)
C3 Re1 N3 94.7(3)
N1 Re1 N3 84.0(2)
C2 Re1 N2 174.1(3)
C1 Re1 N2 93.2(3)
C3 Re1 N2 98.7(3)
N1 Re1 N2 73.9(2)
N3 Re1 N2 83.7(2)
C11 N1 C15 117.3(6)
C11 N1 Re1 124.9(5)
C15 N1 Re1 117.8(5)
C16 N2 C20 118.7(7)
C16 N2 Re1 116.9(5)
C20 N2 Re1 124.3(5)
C4 N3 C31 120.6(6)
C4 N3 Re1 122.6(5)
C31 N3 Re1 116.6(5)
O1 C1 Re1 177.0(8)
O2 C2 Re1 178.9(8)
O3 C3 Re1 176.1(8)
O4 C4 N3 122.3(7)
O4 C4 C5 118.7(7)
N3 C4 C5 119.0(7)
C41 C5 C4 112.3(6)
C41 C5 C51 111.1(6)
C4 C5 C51 112.5(6)
N1 C11 C12 123.3(8)
C13 C12 C11 118.3(8)
C12 C13 C14 120.9(8)
C13 C14 C15 118.8(8)
N1 C15 C14 121.5(7)
N1 C15 C16 114.9(6)
C14 C15 C16 123.7(7)
N2 C16 C17 121.1(7)
N2 C16 C15 116.3(7)
C17 C16 C15 122.6(7)
C18 C17 C16 119.1(8)
C17 C18 C19 120.1(9)
C20 C19 C18 118.1(8)
N2 C20 C19 122.9(8)
C36 C31 C32 116.8(8)
C36 C31 N3 121.2(8)
C32 C31 N3 122.0(7)
C33 C32 C31 121.7(8)
C34 C33 C32 121.2(9)
C33 C34 C35 117.8(8)
C33 C34 C37 120.3(10)
C35 C34 C37 121.9(9)
C34 C35 C36 121.7(9)
C35 C36 C31 120.7(9)
C46 C41 C42 117.8(8)
C46 C41 C5 122.2(8)
C42 C41 C5 120.0(8)
C41 C42 C43 120.3(11)
C44 C43 C42 120.2(13)
C43 C44 C45 120.9(13)
C44 C45 C46 119.5(11)
C41 C46 C45 121.3(10)
C56 C51 C52 117.4(8)
C56 C51 C5 123.8(7)
C52 C51 C5 118.8(7)
C53 C52 C51 121.0(9)
C52 C53 C54 120.6(10)
C55 C54 C53 118.1(9)
C54 C55 C56 121.0(9)
C51 C56 C55 121.9(8)
C92 O91 C94 102.9(14)
O91 C92 C95 116.7(19)
C95 C93 C94 115.1(19)
O91 C94 C93 103.5(14)
C93 C95 C92 95.9(18)

loop_
_geom_bond_atom_site_label_1
_geom_bond_atom_site_label_2
_geom_bond_distance
Re1 C2 1.880(10)
Re1 C1 1.889(10)
Re1 C3 1.907(10)
Re1 N1 2.172(6)
Re1 N3 2.184(6)
Re1 N2 2.195(6)
N1 C11 1.357(9)
N1 C15 1.360(9)
N2 C16 1.341(9)
N2 C20 1.342(9)
N3 C4 1.333(8)
N3 C31 1.462(9)
C1 O1 1.172(9)
C2 O2 1.168(9)
C3 O3 1.153(9)
C4 O4 1.228(8)
C4 C5 1.527(10)
C5 C41 1.517(10)
C5 C51 1.533(10)
C11 C12 1.361(11)
C12 C13 1.351(11)
C13 C14 1.371(11)
C14 C15 1.377(10)
C15 C16 1.459(10)
C16 C17 1.384(10)
C17 C18 1.364(12)
C18 C19 1.373(12)
C19 C20 1.363(11)
C31 C36 1.381(11)
C31 C32 1.394(11)
C32 C33 1.364(11)
C33 C34 1.364(12)
C34 C35 1.373(12)
C34 C37 1.499(12)
C35 C36 1.376(11)
C41 C46 1.359(11)
C41 C42 1.382(11)
C42 C43 1.392(15)
C43 C44 1.339(17)
C44 C45 1.342(16)
C45 C46 1.395(12)
C51 C56 1.352(10)
C51 C52 1.381(10)
C52 C53 1.373(12)
C53 C54 1.379(13)
C54 C55 1.353(13)
C55 C56 1.377(11)
O91 C92 1.382(18)
O91 C94 1.443(16)
C92 C95 1.44(3)
C93 C95 1.42(3)
C93 C94 1.46(2)
